data_4033460
loop_
_publ_author_name
'Radhakrishnan, Rakesh'
'Sreejalekshmi, K. G.'

_publ_section_title
;
 Computational Design, Synthesis, and Structure Property Evaluation of
 1,3-Thiazole-Based Color-Tunable Multi-heterocyclic Small Organic
 Fluorophores as Multifunctional Molecular Materials.
;
_journal_issue 7
_journal_name_full 'The Journal of organic chemistry'
_journal_page_first 3453
_journal_page_last 3466
_journal_paper_doi 10.1021/acs.joc.7b02978
_journal_volume 83
_journal_year 2018
_chemical_formula_sum 'C17 H15 N3 O3 S2'
_chemical_formula_weight 373.44
_space_group_crystal_system orthorhombic
_space_group_IT_number 19
_space_group_name_Hall 'P 2ac 2ab'
_space_group_name_H-M_alt 'P 21 21 21'
_symmetry_space_group_name_Hall 'P 2ac 2ab'
_symmetry_space_group_name_H-M 'P 21 21 21'
_atom_sites_solution_hydrogens geom
_audit_creation_method SHELXL-2014/7
_cell_angle_alpha 90
_cell_angle_beta 90
_cell_angle_gamma 90
_cell_formula_units_Z 4
_cell_length_a 6.9700(3)
_cell_length_b 10.2932(5)
_cell_length_c 23.6169(13)
_cell_measurement_reflns_used 9945
_cell_measurement_temperature 296(2)
_cell_measurement_theta_max 29.5
_cell_measurement_theta_min 2.6
_cell_volume 1694.36(14)
_computing_cell_refinement 'APEX2/SAINT (Bruker, 2004)'
_computing_data_collection 'APEX2 (Bruker, 2004)'
_computing_data_reduction 'SAINT/XPREP (Bruker, 2004)'
_computing_molecular_graphics 'ORTEP3 (Farrugia, 1997) and Mercury (Bruno et al., 2002)'
_computing_publication_material 'SHELXL-2014 (Sheldrick, 2014)'
_computing_structure_refinement 'SHELXL-2014 (Sheldrick, 2014)'
_computing_structure_solution 'SIR92 (Altornare et al., 1993)'
_diffrn_ambient_temperature 296(2)
_diffrn_measured_fraction_theta_full 0.999
_diffrn_measured_fraction_theta_max 0.999
_diffrn_measurement_device_type 'Bruker axs kappa apex2 CCD Diffractometer'
_diffrn_measurement_method '\w and \f scan'
_diffrn_radiation_type MoK\a
_diffrn_radiation_wavelength 0.71073
_diffrn_reflns_av_R_equivalents 0.0257
_diffrn_reflns_av_unetI/netI 0.0168
_diffrn_reflns_Laue_measured_fraction_full 0.999
_diffrn_reflns_Laue_measured_fraction_max 0.999
_diffrn_reflns_limit_h_max 8
_diffrn_reflns_limit_h_min -8
_diffrn_reflns_limit_k_max 12
_diffrn_reflns_limit_k_min -12
_diffrn_reflns_limit_l_max 28
_diffrn_reflns_limit_l_min -28
_diffrn_reflns_number 20922
_diffrn_reflns_point_group_measured_fraction_full 0.999
_diffrn_reflns_point_group_measured_fraction_max 0.999
_diffrn_reflns_theta_full 24.987
_diffrn_reflns_theta_max 24.987
_diffrn_reflns_theta_min 2.158
_diffrn_source 'Sealed tube'
_exptl_absorpt_coefficient_mu 0.336
_exptl_absorpt_correction_T_max 0.90
_exptl_absorpt_correction_T_min 0.75
_exptl_absorpt_correction_type multi-scan
_exptl_absorpt_process_details 'SADABS (Bruker, 1999)'
_exptl_crystal_colour brown
_exptl_crystal_density_diffrn 1.464
_exptl_crystal_description block
_exptl_crystal_F_000 776
_exptl_crystal_size_max 0.450
_exptl_crystal_size_mid 0.350
_exptl_crystal_size_min 0.200
_refine_diff_density_max 0.166
_refine_diff_density_min -0.227
_refine_diff_density_rms 0.058
_refine_ls_abs_structure_details
;
 Flack x determined using 1115 quotients [(I+)-(I-)]/[(I+)+(I-)]
 (Parsons, Flack and Wagner, Acta Cryst. B69 (2013) 249-259).
;
_refine_ls_abs_structure_Flack -0.031(18)
_refine_ls_extinction_method none
_refine_ls_goodness_of_fit_ref 1.074
_refine_ls_hydrogen_treatment constr
_refine_ls_matrix_type full
_refine_ls_number_parameters 226
_refine_ls_number_reflns 2985
_refine_ls_number_restraints 0
_refine_ls_restrained_S_all 1.074
_refine_ls_R_factor_all 0.0334
_refine_ls_R_factor_gt 0.0292
_refine_ls_shift/su_max 0.001
_refine_ls_shift/su_mean 0.000
_refine_ls_structure_factor_coef Fsqd
_refine_ls_weighting_details 'w=1/[\s^2^(Fo^2^)+(0.0473P)^2^+0.3024P] where P=(Fo^2^+2Fc^2^)/3'
_refine_ls_weighting_scheme calc
_refine_ls_wR_factor_gt 0.0741
_refine_ls_wR_factor_ref 0.0790
_reflns_Friedel_coverage 0.708
_reflns_Friedel_fraction_full 1.000
_reflns_Friedel_fraction_max 1.000
_reflns_number_gt 2795
_reflns_number_total 2985
_reflns_threshold_expression 'I > 2\s(I)'
_cod_data_source_file jo7b02978_si_002.cif
_cod_data_source_block MOR1
_cod_depositor_comments 'Adding full bibliography for 4033460.cif.'
_cod_database_code 4033460
_shelx_shelxl_version_number 2014/7
_shelx_space_group_comment
;
The symmetry employed for this shelxl refinement is uniquely defined
by the following loop, which should always be used as a source of
symmetry information in preference to the above space-group names.
They are only intended as comments.
;
_shelx_estimated_absorpt_t_min 0.863
_shelx_estimated_absorpt_t_max 0.936

loop_
_space_group_symop_operation_xyz
'x, y, z'
'x+1/2, -y+1/2, -z'
'-x, y+1/2, -z+1/2'
'-x+1/2, -y, z+1/2'

loop_
_atom_site_label
_atom_site_type_symbol
_atom_site_fract_x
_atom_site_fract_y
_atom_site_fract_z
_atom_site_U_iso_or_equiv
_atom_site_adp_type
_atom_site_occupancy
_atom_site_site_symmetry_order
_atom_site_calc_flag
_atom_site_refinement_flags_posn
_atom_site_refinement_flags_adp
C1 C 0.7244(4) 0.6545(2) 1.09840(10) 0.0344(5) Uani 1 1 d . .
C2 C 0.7024(4) 0.7830(3) 1.08999(11) 0.0369(6) Uani 1 1 d . .
H2 H 0.6975 0.8447 1.1187 0.044 Uiso 1 1 calc R U
C3 C 0.6881(4) 0.8107(2) 1.03245(11) 0.0365(6) Uani 1 1 d . .
H3 H 0.6713 0.8945 1.0186 0.044 Uiso 1 1 calc R U
C4 C 0.7009(4) 0.7036(2) 0.99772(10) 0.0298(5) Uani 1 1 d . .
C5 C 0.7031(4) 0.7039(2) 0.93664(11) 0.0304(5) Uani 1 1 d . .
C6 C 0.7175(4) 0.6069(2) 0.89706(10) 0.0322(5) Uani 1 1 d . .
C7 C 0.7392(4) 0.7722(2) 0.83801(10) 0.0335(6) Uani 1 1 d . .
C8 C 0.7928(6) 0.7707(3) 0.73644(11) 0.0498(8) Uani 1 1 d . .
H8A H 0.7620 0.6791 0.7400 0.060 Uiso 1 1 calc R U
H8B H 0.9289 0.7785 0.7286 0.060 Uiso 1 1 calc R U
C9 C 0.6796(6) 0.8292(3) 0.68918(14) 0.0592(9) Uani 1 1 d . .
H9A H 0.7147 0.7878 0.6538 0.071 Uiso 1 1 calc R U
H9B H 0.5440 0.8142 0.6956 0.071 Uiso 1 1 calc R U
C10 C 0.6534(6) 1.0275(3) 0.73577(14) 0.0591(10) Uani 1 1 d . .
H10A H 0.5177 1.0111 0.7415 0.071 Uiso 1 1 calc R U
H10B H 0.6714 1.1206 0.7323 0.071 Uiso 1 1 calc R U
C11 C 0.7638(6) 0.9786(3) 0.78581(13) 0.0528(8) Uani 1 1 d . .
H11A H 0.8977 1.0029 0.7822 0.063 Uiso 1 1 calc R U
H11B H 0.7138 1.0173 0.8202 0.063 Uiso 1 1 calc R U
C12 C 0.7130(5) 0.4661(2) 0.90902(11) 0.0390(6) Uani 1 1 d . .
C13 C 0.5577(5) 0.4098(3) 0.93518(14) 0.0500(8) Uani 1 1 d . .
H13 H 0.4536 0.4610 0.9456 0.060 Uiso 1 1 calc R U
C14 C 0.5546(7) 0.2782(3) 0.94615(16) 0.0695(12) Uani 1 1 d . .
H14 H 0.4489 0.2407 0.9638 0.083 Uiso 1 1 calc R U
C15 C 0.7079(9) 0.2034(3) 0.93091(17) 0.0847(15) Uani 1 1 d . .
H15 H 0.7073 0.1149 0.9387 0.102 Uiso 1 1 calc R U
C16 C 0.8607(8) 0.2575(4) 0.9045(2) 0.0932(15) Uani 1 1 d . .
H16 H 0.9641 0.2054 0.8942 0.112 Uiso 1 1 calc R U
C17 C 0.8657(6) 0.3890(3) 0.89241(16) 0.0639(10) Uani 1 1 d . .
H17 H 0.9698 0.4249 0.8734 0.077 Uiso 1 1 calc R U
N1 N 0.7410(4) 0.5887(2) 1.15078(10) 0.0461(6) Uani 1 1 d . .
N2 N 0.7412(4) 0.6449(2) 0.84198(8) 0.0376(5) Uani 1 1 d . .
N3 N 0.7469(4) 0.8376(2) 0.78883(9) 0.0448(6) Uani 1 1 d . .
O1 O 0.7368(4) 0.6531(2) 1.19448(8) 0.0646(7) Uani 1 1 d . .
O2 O 0.7584(5) 0.4705(2) 1.14992(9) 0.0759(9) Uani 1 1 d . .
O3 O 0.7146(4) 0.9656(2) 0.68526(9) 0.0597(6) Uani 1 1 d . .
S1 S 0.72765(12) 0.56341(6) 1.03737(3) 0.03800(19) Uani 1 1 d . .
S2 S 0.71592(10) 0.85370(6) 0.90222(3) 0.03401(18) Uani 1 1 d . .

loop_
_atom_site_aniso_label
_atom_site_aniso_U_11
_atom_site_aniso_U_22
_atom_site_aniso_U_33
_atom_site_aniso_U_23
_atom_site_aniso_U_13
_atom_site_aniso_U_12
C1 0.0366(13) 0.0376(13) 0.0290(12) 0.0017(11) -0.0002(12) -0.0045(12)
C2 0.0405(14) 0.0387(14) 0.0314(13) -0.0083(11) -0.0001(13) 0.0001(12)
C3 0.0432(15) 0.0290(13) 0.0373(14) -0.0029(11) -0.0033(14) 0.0033(12)
C4 0.0289(13) 0.0288(12) 0.0317(13) 0.0017(10) -0.0025(12) -0.0004(11)
C5 0.0328(13) 0.0264(12) 0.0319(13) 0.0004(10) -0.0024(12) 0.0003(11)
C6 0.0385(13) 0.0281(12) 0.0301(12) -0.0011(10) -0.0042(13) 0.0004(11)
C7 0.0408(15) 0.0305(12) 0.0292(12) 0.0008(10) -0.0035(12) 0.0015(12)
C8 0.079(2) 0.0382(15) 0.0325(14) 0.0006(12) 0.0011(16) 0.0016(17)
C9 0.084(3) 0.055(2) 0.0390(17) 0.0065(15) -0.0080(17) -0.0079(19)
C10 0.080(2) 0.0455(19) 0.052(2) 0.0174(16) 0.0068(18) 0.0103(17)
C11 0.084(2) 0.0308(14) 0.0432(16) 0.0056(12) -0.0003(18) 0.0016(17)
C12 0.0624(17) 0.0249(12) 0.0298(13) -0.0057(10) -0.0064(15) -0.0004(14)
C13 0.066(2) 0.0359(16) 0.0477(19) -0.0031(15) -0.0051(16) -0.0090(15)
C14 0.119(3) 0.039(2) 0.051(2) -0.0030(16) -0.002(2) -0.028(2)
C15 0.166(5) 0.0256(16) 0.062(2) 0.0030(15) 0.005(3) -0.003(3)
C16 0.149(4) 0.036(2) 0.094(3) -0.002(2) 0.028(3) 0.033(3)
C17 0.089(3) 0.0369(17) 0.065(2) 0.0015(17) 0.020(2) 0.0153(17)
N1 0.0566(16) 0.0496(14) 0.0323(12) 0.0053(10) 0.0003(12) -0.0068(13)
N2 0.0542(14) 0.0293(10) 0.0295(10) 0.0001(9) -0.0050(11) 0.0000(12)
N3 0.0736(18) 0.0307(11) 0.0301(11) 0.0046(9) -0.0005(12) 0.0017(14)
O1 0.0955(19) 0.0682(14) 0.0302(10) -0.0001(10) -0.0028(12) -0.0094(17)
O2 0.134(3) 0.0459(13) 0.0480(13) 0.0164(10) -0.0026(17) -0.0024(18)
O3 0.0893(17) 0.0511(12) 0.0387(11) 0.0157(9) 0.0034(14) 0.0016(14)
S1 0.0537(4) 0.0282(3) 0.0320(3) 0.0013(3) -0.0013(3) 0.0006(3)
S2 0.0452(4) 0.0237(3) 0.0331(3) -0.0004(2) -0.0012(3) 0.0022(3)

loop_
_atom_type_symbol
_atom_type_description
_atom_type_scat_dispersion_real
_atom_type_scat_dispersion_imag
_atom_type_scat_source
C C 0.0033 0.0016 'International Tables Vol C Tables 4.2.6.8 and 6.1.1.4'
H H 0.0000 0.0000 'International Tables Vol C Tables 4.2.6.8 and 6.1.1.4'
N N 0.0061 0.0033 'International Tables Vol C Tables 4.2.6.8 and 6.1.1.4'
O O 0.0106 0.0060 'International Tables Vol C Tables 4.2.6.8 and 6.1.1.4'
S S 0.1246 0.1234 'International Tables Vol C Tables 4.2.6.8 and 6.1.1.4'

loop_
_geom_angle_atom_site_label_1
_geom_angle_atom_site_label_2
_geom_angle_atom_site_label_3
_geom_angle
C2 C1 N1 127.5(2)
C2 C1 S1 114.4(2)
N1 C1 S1 118.09(19)
C1 C2 C3 110.7(2)
C1 C2 H2 124.6
C3 C2 H2 124.6
C4 C3 C2 114.4(2)
C4 C3 H3 122.8
C2 C3 H3 122.8
C3 C4 C5 126.5(2)
C3 C4 S1 110.63(19)
C5 C4 S1 122.83(19)
C6 C5 C4 132.9(2)
C6 C5 S2 108.80(18)
C4 C5 S2 117.94(18)
N2 C6 C5 116.6(2)
N2 C6 C12 117.7(2)
C5 C6 C12 125.6(2)
N2 C7 N3 124.2(2)
N2 C7 S2 114.80(18)
N3 C7 S2 121.00(19)
N3 C8 C9 109.2(3)
N3 C8 H8A 109.8
C9 C8 H8A 109.8
N3 C8 H8B 109.8
C9 C8 H8B 109.8
H8A C8 H8B 108.3
O3 C9 C8 110.8(3)
O3 C9 H9A 109.5
C8 C9 H9A 109.5
O3 C9 H9B 109.5
C8 C9 H9B 109.5
H9A C9 H9B 108.1
O3 C10 C11 111.0(3)
O3 C10 H10A 109.4
C11 C10 H10A 109.4
O3 C10 H10B 109.4
C11 C10 H10B 109.4
H10A C10 H10B 108.0
N3 C11 C10 109.4(3)
N3 C11 H11A 109.8
C10 C11 H11A 109.8
N3 C11 H11B 109.8
C10 C11 H11B 109.8
H11A C11 H11B 108.3
C13 C12 C17 119.4(3)
C13 C12 C6 121.1(3)
C17 C12 C6 119.5(3)
C12 C13 C14 120.7(4)
C12 C13 H13 119.6
C14 C13 H13 119.6
C15 C14 C13 119.5(4)
C15 C14 H14 120.3
C13 C14 H14 120.3
C16 C15 C14 120.4(3)
C16 C15 H15 119.8
C14 C15 H15 119.8
C15 C16 C17 121.1(4)
C15 C16 H16 119.5
C17 C16 H16 119.5
C16 C17 C12 118.9(4)
C16 C17 H17 120.5
C12 C17 H17 120.5
O2 N1 O1 123.6(2)
O2 N1 C1 118.0(2)
O1 N1 C1 118.4(2)
C7 N2 C6 110.6(2)
C7 N3 C8 120.5(2)
C7 N3 C11 123.0(2)
C8 N3 C11 114.4(2)
C10 O3 C9 109.6(2)
C1 S1 C4 89.86(12)
C7 S2 C5 89.13(12)

loop_
_geom_bond_atom_site_label_1
_geom_bond_atom_site_label_2
_geom_bond_distance
C1 C2 1.346(4)
C1 N1 1.415(3)
C1 S1 1.720(3)
C2 C3 1.392(4)
C2 H2 0.9300
C3 C4 1.377(3)
C3 H3 0.9300
C4 C5 1.443(3)
C4 S1 1.730(2)
C5 C6 1.372(3)
C5 S2 1.745(2)
C6 N2 1.368(3)
C6 C12 1.477(3)
C7 N2 1.313(3)
C7 N3 1.344(3)
C7 S2 1.741(2)
C8 N3 1.452(3)
C8 C9 1.494(4)
C8 H8A 0.9700
C8 H8B 0.9700
C9 O3 1.427(4)
C9 H9A 0.9700
C9 H9B 0.9700
C10 O3 1.418(4)
C10 C11 1.497(5)
C10 H10A 0.9700
C10 H10B 0.9700
C11 N3 1.457(3)
C11 H11A 0.9700
C11 H11B 0.9700
C12 C13 1.375(5)
C12 C17 1.384(5)
C13 C14 1.379(4)
C13 H13 0.9300
C14 C15 1.365(7)
C14 H14 0.9300
C15 C16 1.355(7)
C15 H15 0.9300
C16 C17 1.383(5)
C16 H16 0.9300
C17 H17 0.9300
N1 O2 1.223(3)
N1 O1 1.227(3)

loop_
_geom_hbond_atom_site_label_D
_geom_hbond_atom_site_label_H
_geom_hbond_atom_site_label_A
_geom_hbond_distance_DH
_geom_hbond_distance_HA
_geom_hbond_distance_DA
_geom_hbond_angle_DHA
_geom_hbond_site_symmetry_A
C2 H2 O3 0.93 2.58 3.478(3) 162.3 4_675
C8 H8A O2 0.97 2.63 3.235(4) 120.8 4_664
C10 H10B O1 0.97 2.58 3.514(4) 162.8 4_674
C11 H11B S2 0.97 2.57 3.053(3) 111.2 .
C2 H2 O3 0.93 2.58 3.478(3) 162.3 4_675
C8 H8A O2 0.97 2.63 3.235(4) 120.8 4_664
C10 H10B O1 0.97 2.58 3.514(4) 162.8 4_674
C11 H11B S2 0.97 2.57 3.053(3) 111.2 .

loop_
_geom_torsion_atom_site_label_1
_geom_torsion_atom_site_label_2
_geom_torsion_atom_site_label_3
_geom_torsion_atom_site_label_4
_geom_torsion
N1 C1 C2 C3 -179.0(3)
S1 C1 C2 C3 -0.2(3)
C1 C2 C3 C4 -0.5(4)
C2 C3 C4 C5 -175.7(3)
C2 C3 C4 S1 1.0(3)
C3 C4 C5 C6 179.0(3)
S1 C4 C5 C6 2.6(5)
C3 C4 C5 S2 7.2(4)
S1 C4 C5 S2 -169.23(15)
C4 C5 C6 N2 -171.3(3)
S2 C5 C6 N2 1.1(3)
C4 C5 C6 C12 7.6(5)
S2 C5 C6 C12 180.0(2)
N3 C8 C9 O3 56.2(4)
O3 C10 C11 N3 -55.4(4)
N2 C6 C12 C13 -122.1(3)
C5 C6 C12 C13 59.0(4)
N2 C6 C12 C17 56.4(4)
C5 C6 C12 C17 -122.5(3)
C17 C12 C13 C14 1.5(5)
C6 C12 C13 C14 179.9(3)
C12 C13 C14 C15 0.1(6)
C13 C14 C15 C16 -1.0(7)
C14 C15 C16 C17 0.1(8)
C15 C16 C17 C12 1.5(7)
C13 C12 C17 C16 -2.3(6)
C6 C12 C17 C16 179.2(4)
C2 C1 N1 O2 179.3(3)
S1 C1 N1 O2 0.6(4)
C2 C1 N1 O1 -0.5(5)
S1 C1 N1 O1 -179.3(2)
N3 C7 N2 C6 -175.5(3)
S2 C7 N2 C6 2.0(3)
C5 C6 N2 C7 -2.0(4)
C12 C6 N2 C7 179.0(3)
N2 C7 N3 C8 -11.2(5)
S2 C7 N3 C8 171.5(3)
N2 C7 N3 C11 -173.7(3)
S2 C7 N3 C11 8.9(4)
C9 C8 N3 C7 144.2(3)
C9 C8 N3 C11 -51.8(4)
C10 C11 N3 C7 -145.2(3)
C10 C11 N3 C8 51.3(4)
C11 C10 O3 C9 61.9(4)
C8 C9 O3 C10 -62.4(4)
C2 C1 S1 C4 0.6(2)
N1 C1 S1 C4 179.5(2)
C3 C4 S1 C1 -0.9(2)
C5 C4 S1 C1 176.0(2)
N2 C7 S2 C5 -1.2(2)
N3 C7 S2 C5 176.4(2)
C6 C5 S2 C7 0.0(2)
C4 C5 S2 C7 173.7(2)
